data_2222008
loop_
_publ_author_name
'Wang, Shi-Ying'
'Xie, Xing-Lei'
'Huang, Qing-Hua'
'Lin, Yu-Sheng'

_publ_section_title
;
 <i>N</i>,<i>N</i>'-Di-8-quinolyladipamide
;
_journal_coeditor_code FL2250
_journal_issue 6
_journal_name_full 'Acta Crystallographica Section E'
_journal_page_first o1399
_journal_paper_doi 10.1107/S1600536809017541
_journal_volume 65
_journal_year 2009
_chemical_formula_iupac 'C24 H22 N4 O2'
_chemical_formula_moiety 'C24 H22 N4 O2'
_chemical_formula_sum 'C24 H22 N4 O2'
_chemical_formula_weight 398.46
_chemical_name_systematic
;
<i>N</i>,<i>N</i>'-Di-8-quinolyladipamide
;
_space_group_IT_number 14
_symmetry_cell_setting monoclinic
_symmetry_space_group_name_Hall '-P 2yn'
_symmetry_space_group_name_H-M 'P 1 21/n 1'
_atom_sites_solution_hydrogens geom
_atom_sites_solution_primary direct
_atom_sites_solution_secondary difmap
_audit_creation_method SHELXL-97
_cell_angle_alpha 90.00
_cell_angle_beta 110.530(4)
_cell_angle_gamma 90.00
_cell_formula_units_Z 2
_cell_length_a 9.923(2)
_cell_length_b 9.184(2)
_cell_length_c 11.722(3)
_cell_measurement_reflns_used 1501
_cell_measurement_temperature 294(2)
_cell_measurement_theta_max 25.25
_cell_measurement_theta_min 2.89
_cell_volume 1000.4(4)
_computing_cell_refinement 'SAINT (Bruker 2001)'
_computing_data_collection 'SMART (Bruker 2001)'
_computing_data_reduction 'SAINT (Bruker 2001)'
_computing_molecular_graphics 'SHELXTL (Sheldrick, 2008)'
_computing_publication_material 'SHELXTL (Sheldrick, 2008)'
_computing_structure_refinement 'SHELXTL (Sheldrick, 2008)'
_computing_structure_solution 'SHELXTL (Sheldrick, 2008)'
_diffrn_ambient_temperature 294(2)
_diffrn_measured_fraction_theta_full 0.999
_diffrn_measured_fraction_theta_max 0.999
_diffrn_measurement_device_type 'Bruker SMART CCD area-detector'
_diffrn_measurement_method '\f and \w'
_diffrn_radiation_monochromator graphite
_diffrn_radiation_source 'fine-focus sealed tube'
_diffrn_radiation_type MoK\a
_diffrn_radiation_wavelength 0.71073
_diffrn_reflns_av_R_equivalents 0.0316
_diffrn_reflns_av_sigmaI/netI 0.0374
_diffrn_reflns_limit_h_max 12
_diffrn_reflns_limit_h_min -11
_diffrn_reflns_limit_k_max 9
_diffrn_reflns_limit_k_min -11
_diffrn_reflns_limit_l_max 14
_diffrn_reflns_limit_l_min -9
_diffrn_reflns_number 5622
_diffrn_reflns_theta_full 26.40
_diffrn_reflns_theta_max 26.40
_diffrn_reflns_theta_min 2.32
_exptl_absorpt_coefficient_mu 0.087
_exptl_absorpt_correction_T_max 0.9897
_exptl_absorpt_correction_T_min 0.9795
_exptl_absorpt_correction_type multi-scan
_exptl_absorpt_process_details '(SADABS; Sheldrick,1996)'
_exptl_crystal_colour colourless
_exptl_crystal_density_diffrn 1.323
_exptl_crystal_density_method 'not measured'
_exptl_crystal_description column
_exptl_crystal_F_000 420
_exptl_crystal_size_max 0.24
_exptl_crystal_size_mid 0.20
_exptl_crystal_size_min 0.12
_refine_diff_density_max 0.141
_refine_diff_density_min -0.169
_refine_ls_extinction_method none
_refine_ls_goodness_of_fit_ref 1.003
_refine_ls_hydrogen_treatment mixed
_refine_ls_matrix_type full
_refine_ls_number_parameters 140
_refine_ls_number_reflns 2048
_refine_ls_number_restraints 1
_refine_ls_restrained_S_all 1.003
_refine_ls_R_factor_all 0.0825
_refine_ls_R_factor_gt 0.0423
_refine_ls_shift/su_max 0.000
_refine_ls_shift/su_mean 0.000
_refine_ls_structure_factor_coef Fsqd
_refine_ls_weighting_details 'calc w=1/[\s^2^(Fo^2^)+(0.0579P)^2^+0.1339P] where P=(Fo^2^+2Fc^2^)/3'
_refine_ls_weighting_scheme calc
_refine_ls_wR_factor_gt 0.1012
_refine_ls_wR_factor_ref 0.1204
_reflns_number_gt 1274
_reflns_number_total 2048
_reflns_threshold_expression I>2\s(I)
_cod_data_source_file fl2250.cif
_cod_data_source_block I
_cod_depositor_comments
;
The following automatic conversions were performed:
'_symmetry_cell_setting' value 'Monoclinic' changed to 'monoclinic'
according to '/home/saulius/struct/CIF-dictionaries/cif_core.dic'
dictionary named 'cif_core.dic' version 2.4.1 from 2010-06-29.

Automatic conversion script
Id: cif_fix_enum 1527 2010-12-29 10:47:43Z saulius 

The following automatic conversions were performed:

'_symmetry_cell_setting' value 'Monoclinic' changed to 'monoclinic'
according to /home/saulius/struct/CIF-dictionaries/cif_core.dic
dictionary named 'cif_core.dic' version 2.4.1 from 2010-06-29.

Automatic conversion script
Id: cif_fix_values 1715 2011-07-08 13:25:40Z adriana 
;
_cod_original_sg_symbol_H-M 'P 21/n'
_cod_database_code 2222008
_cod_database_fobs_code 2222008

loop_
_symmetry_equiv_pos_as_xyz
'x, y, z'
'-x+1/2, y+1/2, -z+1/2'
'-x, -y, -z'
'x-1/2, -y-1/2, z-1/2'

loop_
_atom_site_type_symbol
_atom_site_label
_atom_site_fract_x
_atom_site_fract_y
_atom_site_fract_z
_atom_site_U_iso_or_equiv
_atom_site_adp_type
_atom_site_calc_flag
_atom_site_refinement_flags
_atom_site_occupancy
_atom_site_disorder_assembly
_atom_site_disorder_group
O O1 0.31418(15) -0.13777(14) 0.23248(14) 0.0793(5) Uani d . 1 . .
N N1 0.61637(15) 0.28926(17) 0.28795(13) 0.0498(4) Uani d . 1 . .
N N2 0.41475(15) 0.08554(16) 0.26119(14) 0.0440(4) Uani d D 1 . .
C C1 0.7142(2) 0.3904(2) 0.30187(19) 0.0626(6) Uani d . 1 . .
H H1 0.6886 0.4723 0.2522 0.075 Uiso calc R 1 . .
C C2 0.8543(2) 0.3835(3) 0.38633(19) 0.0649(6) Uani d . 1 . .
H H2 0.9192 0.4585 0.3917 0.078 Uiso calc R 1 . .
C C3 0.8942(2) 0.2662(2) 0.46005(17) 0.0559(5) Uani d . 1 . .
H H3 0.9869 0.2602 0.5172 0.067 Uiso calc R 1 . .
C C4 0.79507(17) 0.1532(2) 0.45011(15) 0.0438(5) Uani d . 1 . .
C C5 0.82757(19) 0.0257(2) 0.52156(17) 0.0518(5) Uani d . 1 . .
H H5 0.9178 0.0148 0.5816 0.062 Uiso calc R 1 . .
C C6 0.72814(19) -0.0807(2) 0.50313(17) 0.0529(5) Uani d . 1 . .
H H6 0.7518 -0.1654 0.5494 0.063 Uiso calc R 1 . .
C C7 0.59014(19) -0.0659(2) 0.41559(16) 0.0475(5) Uani d . 1 . .
H H7 0.5236 -0.1407 0.4044 0.057 Uiso calc R 1 . .
C C8 0.55222(17) 0.05739(19) 0.34647(15) 0.0390(4) Uani d . 1 . .
C C9 0.65611(17) 0.16955(18) 0.36128(14) 0.0391(4) Uani d . 1 . .
C C10 0.30407(18) -0.0079(2) 0.21278(16) 0.0455(5) Uani d . 1 . .
C C11 0.16598(18) 0.06244(19) 0.13495(17) 0.0477(5) Uani d . 1 . .
H H11A 0.1883 0.1489 0.0975 0.057 Uiso calc R 1 . .
H H11B 0.1132 0.0930 0.1866 0.057 Uiso calc R 1 . .
C C12 0.07120(17) -0.03564(19) 0.03641(16) 0.0447(5) Uani d . 1 . .
H H12A 0.0526 -0.1245 0.0731 0.054 Uiso calc R 1 . .
H H12B 0.1214 -0.0618 -0.0183 0.054 Uiso calc R 1 . .
H H2A 0.4032(19) 0.1789(11) 0.2388(17) 0.057(6) Uiso d D 1 . .

loop_
_atom_site_aniso_label
_atom_site_aniso_U_11
_atom_site_aniso_U_22
_atom_site_aniso_U_33
_atom_site_aniso_U_12
_atom_site_aniso_U_13
_atom_site_aniso_U_23
O1 0.0648(10) 0.0370(8) 0.0939(12) -0.0048(7) -0.0250(8) 0.0065(8)
N1 0.0425(9) 0.0574(10) 0.0425(9) -0.0107(8) 0.0061(7) 0.0051(8)
N2 0.0328(8) 0.0376(9) 0.0489(9) -0.0033(6) -0.0017(7) 0.0043(7)
C1 0.0590(13) 0.0706(14) 0.0506(12) -0.0212(11) 0.0096(10) 0.0115(10)
C2 0.0532(13) 0.0802(15) 0.0543(12) -0.0290(11) 0.0100(10) -0.0005(11)
C3 0.0382(10) 0.0782(14) 0.0444(11) -0.0126(10) 0.0058(8) -0.0063(11)
C4 0.0344(10) 0.0587(12) 0.0354(9) -0.0033(8) 0.0087(8) -0.0069(9)
C5 0.0343(10) 0.0684(13) 0.0427(10) 0.0058(9) 0.0012(8) 0.0007(10)
C6 0.0446(11) 0.0561(12) 0.0479(11) 0.0067(9) 0.0037(9) 0.0073(9)
C7 0.0396(10) 0.0478(11) 0.0475(11) -0.0017(8) 0.0060(9) 0.0023(9)
C8 0.0315(9) 0.0452(10) 0.0363(9) -0.0001(7) 0.0068(7) -0.0019(8)
C9 0.0347(9) 0.0476(10) 0.0334(9) -0.0005(8) 0.0099(8) -0.0023(8)
C10 0.0393(10) 0.0374(10) 0.0478(10) -0.0042(8) 0.0005(8) -0.0004(8)
C11 0.0379(10) 0.0404(10) 0.0521(11) -0.0023(8) 0.0000(9) -0.0006(9)
C12 0.0333(10) 0.0419(10) 0.0485(10) -0.0030(7) 0.0014(8) 0.0006(8)

loop_
_atom_type_symbol
_atom_type_description
_atom_type_scat_dispersion_real
_atom_type_scat_dispersion_imag
_atom_type_scat_source
C C 0.0033 0.0016 'International Tables Vol C Tables 4.2.6.8 and 6.1.1.4'
H H 0.0000 0.0000 'International Tables Vol C Tables 4.2.6.8 and 6.1.1.4'
N N 0.0061 0.0033 'International Tables Vol C Tables 4.2.6.8 and 6.1.1.4'
O O 0.0106 0.0060 'International Tables Vol C Tables 4.2.6.8 and 6.1.1.4'

loop_
_geom_angle_atom_site_label_1
_geom_angle_atom_site_label_2
_geom_angle_atom_site_label_3
_geom_angle_site_symmetry_1
_geom_angle_site_symmetry_3
_geom_angle
_geom_angle_publ_flag
C1 N1 C9 . . 117.01(16) ?
C10 N2 C8 . . 128.73(15) ?
C10 N2 H2A . . 119.0(12) ?
C8 N2 H2A . . 112.2(12) ?
N1 C1 C2 . . 124.37(19) ?
N1 C1 H1 . . 117.8 ?
C2 C1 H1 . . 117.8 ?
C3 C2 C1 . . 119.07(18) ?
C3 C2 H2 . . 120.5 ?
C1 C2 H2 . . 120.5 ?
C2 C3 C4 . . 119.71(18) ?
C2 C3 H3 . . 120.1 ?
C4 C3 H3 . . 120.1 ?
C3 C4 C5 . . 123.78(17) ?
C3 C4 C9 . . 117.12(17) ?
C5 C4 C9 . . 119.08(16) ?
C6 C5 C4 . . 120.26(17) ?
C6 C5 H5 . . 119.9 ?
C4 C5 H5 . . 119.9 ?
C5 C6 C7 . . 121.21(17) ?
C5 C6 H6 . . 119.4 ?
C7 C6 H6 . . 119.4 ?
C8 C7 C6 . . 120.70(17) ?
C8 C7 H7 . . 119.7 ?
C6 C7 H7 . . 119.7 ?
C7 C8 N2 . . 124.88(16) ?
C7 C8 C9 . . 119.34(15) ?
N2 C8 C9 . . 115.76(15) ?
N1 C9 C4 . . 122.70(15) ?
N1 C9 C8 . . 117.95(15) ?
C4 C9 C8 . . 119.36(15) ?
O1 C10 N2 . . 122.93(16) ?
O1 C10 C11 . . 122.42(15) ?
N2 C10 C11 . . 114.63(15) ?
C10 C11 C12 . . 113.62(15) ?
C10 C11 H11A . . 108.8 ?
C12 C11 H11A . . 108.8 ?
C10 C11 H11B . . 108.8 ?
C12 C11 H11B . . 108.8 ?
H11A C11 H11B . . 107.7 ?
C11 C12 C12 . 3 112.39(18) ?
C11 C12 H12A . . 109.1 ?
C12 C12 H12A 3 . 109.1 ?
C11 C12 H12B . . 109.1 ?
C12 C12 H12B 3 . 109.1 ?
H12A C12 H12B . . 107.9 ?

loop_
_geom_bond_atom_site_label_1
_geom_bond_atom_site_label_2
_geom_bond_site_symmetry_2
_geom_bond_distance
_geom_bond_publ_flag
O1 C10 . 1.213(2) ?
N1 C1 . 1.312(2) ?
N1 C9 . 1.366(2) ?
N2 C10 . 1.352(2) ?
N2 C8 . 1.404(2) ?
N2 H2A . 0.892(9) ?
C1 C2 . 1.397(3) ?
C1 H1 . 0.9300 ?
C2 C3 . 1.350(3) ?
C2 H2 . 0.9300 ?
C3 C4 . 1.407(2) ?
C3 H3 . 0.9300 ?
C4 C5 . 1.410(3) ?
C4 C9 . 1.415(2) ?
C5 C6 . 1.351(3) ?
C5 H5 . 0.9300 ?
C6 C7 . 1.400(2) ?
C6 H6 . 0.9300 ?
C7 C8 . 1.366(2) ?
C7 H7 . 0.9300 ?
C8 C9 . 1.424(2) ?
C10 C11 . 1.500(2) ?
C11 C12 . 1.506(2) ?
C11 H11A . 0.9700 ?
C11 H11B . 0.9700 ?
C12 C12 3 1.519(3) ?
C12 H12A . 0.9700 ?
C12 H12B . 0.9700 ?

loop_
_geom_hbond_atom_site_label_D
_geom_hbond_atom_site_label_H
_geom_hbond_atom_site_label_A
_geom_hbond_site_symmetry_A
_geom_hbond_distance_DH
_geom_hbond_distance_HA
_geom_hbond_distance_DA
_geom_hbond_angle_DHA
N2 H2A N1 1_555 0.892(9) 2.23(2) 2.676(2) 110.4(15)
C7 H7 O1 1_555 0.93 2.33 2.902(2) 119.0
C11 H11B O1 2_555 0.97 2.656 3.134(2) 110.7

loop_
_geom_torsion_atom_site_label_1
_geom_torsion_atom_site_label_2
_geom_torsion_atom_site_label_3
_geom_torsion_atom_site_label_4
_geom_torsion_site_symmetry_1
_geom_torsion_site_symmetry_2
_geom_torsion_site_symmetry_3
_geom_torsion_site_symmetry_4
_geom_torsion
_geom_torsion_publ_flag
C9 N1 C1 C2 . . . . -0.3(3) ?
N1 C1 C2 C3 . . . . -0.3(3) ?
C1 C2 C3 C4 . . . . 0.5(3) ?
C2 C3 C4 C5 . . . . 178.89(19) ?
C2 C3 C4 C9 . . . . 0.0(3) ?
C3 C4 C5 C6 . . . . -177.26(18) ?
C9 C4 C5 C6 . . . . 1.6(3) ?
C4 C5 C6 C7 . . . . -1.7(3) ?
C5 C6 C7 C8 . . . . -0.2(3) ?
C6 C7 C8 N2 . . . . -176.52(17) ?
C6 C7 C8 C9 . . . . 2.1(3) ?
C10 N2 C8 C7 . . . . -14.2(3) ?
C10 N2 C8 C9 . . . . 167.19(17) ?
C1 N1 C9 C4 . . . . 0.8(3) ?
C1 N1 C9 C8 . . . . -179.10(17) ?
C3 C4 C9 N1 . . . . -0.7(2) ?
C5 C4 C9 N1 . . . . -179.61(16) ?
C3 C4 C9 C8 . . . . 179.22(16) ?
C5 C4 C9 C8 . . . . 0.3(2) ?
C7 C8 C9 N1 . . . . 177.82(16) ?
N2 C8 C9 N1 . . . . -3.5(2) ?
C7 C8 C9 C4 . . . . -2.1(2) ?
N2 C8 C9 C4 . . . . 176.61(15) ?
C8 N2 C10 O1 . . . . -5.4(3) ?
C8 N2 C10 C11 . . . . 173.11(17) ?
O1 C10 C11 C12 . . . . -30.0(3) ?
N2 C10 C11 C12 . . . . 151.44(17) ?
C10 C11 C12 C12 . . . 3 176.88(18) ?
